data_2237586
loop_
_publ_author_name
'Gerber, Thomas'
'Betz, Richard'

_publ_section_title
;
 <i>rac</i>-3,3,3-Trifluorolactic acid
;
_journal_coeditor_code ZL2532
_journal_issue 3
_journal_name_full 'Acta Crystallographica Section E'
_journal_page_first o336
_journal_paper_doi 10.1107/S1600536813003097
_journal_volume 69
_journal_year 2013
_chemical_formula_iupac 'C3 H3 F3 O3'
_chemical_formula_moiety 'C3 H3 F3 O3'
_chemical_formula_sum 'C3 H3 F3 O3'
_chemical_formula_weight 144.05
_chemical_name_common
;
<i>rac</i>-3,3,3-Trifluorolactic acid
;
_chemical_name_systematic
;
<i>rac</i>-3,3,3-Trifluoro-2-hydroxypropanoic acid
;
_space_group_IT_number 61
_symmetry_cell_setting orthorhombic
_symmetry_space_group_name_Hall '-P 2ac 2ab'
_symmetry_space_group_name_H-M 'P b c a'
_atom_sites_solution_hydrogens geom
_atom_sites_solution_primary direct
_atom_sites_solution_secondary difmap
_audit_creation_method SHELXL-97
_cell_angle_alpha 90.00
_cell_angle_beta 90.00
_cell_angle_gamma 90.00
_cell_formula_units_Z 8
_cell_length_a 10.586(3)
_cell_length_b 9.248(3)
_cell_length_c 10.826(3)
_cell_measurement_reflns_used 4117
_cell_measurement_temperature 200(2)
_cell_measurement_theta_max 28.24
_cell_measurement_theta_min 3.47
_cell_volume 1059.9(5)
_computing_cell_refinement 'SAINT (Bruker, 2010)'
_computing_data_collection 'APEX2 (Bruker, 2010)'
_computing_data_reduction 'SAINT (Bruker, 2010)'
_computing_molecular_graphics
;
ORTEP-3 for Windows (Farrugia, 2012) and
<i>Mercury</i> (Macrae <i>et al.</i>, 2008)
;
_computing_publication_material 'SHELXL97 (Sheldrick, 2008) and PLATON (Spek, 2009)'
_computing_structure_refinement 'SHELXL97 (Sheldrick, 2008)'
_computing_structure_solution 'SHELXS97 (Sheldrick, 2008)'
_diffrn_ambient_temperature 200(2)
_diffrn_measured_fraction_theta_full 0.995
_diffrn_measured_fraction_theta_max 0.995
_diffrn_measurement_device_type 'Bruker APEXII CCD'
_diffrn_measurement_method '\f and \w scans'
_diffrn_radiation_monochromator graphite
_diffrn_radiation_source 'fine-focus sealed tube'
_diffrn_radiation_type MoK\a
_diffrn_radiation_wavelength 0.71073
_diffrn_reflns_av_R_equivalents 0.0172
_diffrn_reflns_av_sigmaI/netI 0.0108
_diffrn_reflns_limit_h_max 10
_diffrn_reflns_limit_h_min -14
_diffrn_reflns_limit_k_max 12
_diffrn_reflns_limit_k_min -12
_diffrn_reflns_limit_l_max 14
_diffrn_reflns_limit_l_min -14
_diffrn_reflns_number 9450
_diffrn_reflns_theta_full 28.25
_diffrn_reflns_theta_max 28.25
_diffrn_reflns_theta_min 3.48
_exptl_absorpt_coefficient_mu 0.218
_exptl_absorpt_correction_T_max 1.0000
_exptl_absorpt_correction_T_min 0.8920
_exptl_absorpt_correction_type multi-scan
_exptl_absorpt_process_details
;
(SADABS; Bruker, 2008)
;
_exptl_crystal_colour colourless
_exptl_crystal_density_diffrn 1.806
_exptl_crystal_density_method 'not measured'
_exptl_crystal_description platelet
_exptl_crystal_F_000 576
_exptl_crystal_size_max 0.395
_exptl_crystal_size_mid 0.302
_exptl_crystal_size_min 0.250
_refine_diff_density_max 0.310
_refine_diff_density_min -0.191
_refine_ls_extinction_method none
_refine_ls_goodness_of_fit_ref 1.056
_refine_ls_hydrogen_treatment constr
_refine_ls_matrix_type full
_refine_ls_number_parameters 82
_refine_ls_number_reflns 1309
_refine_ls_number_restraints 0
_refine_ls_restrained_S_all 1.056
_refine_ls_R_factor_all 0.0368
_refine_ls_R_factor_gt 0.0306
_refine_ls_shift/su_max 0.000
_refine_ls_shift/su_mean 0.000
_refine_ls_structure_factor_coef Fsqd
_refine_ls_weighting_details 'calc w=1/[\s^2^(Fo^2^)+(0.0349P)^2^+0.3452P] where P=(Fo^2^+2Fc^2^)/3'
_refine_ls_weighting_scheme calc
_refine_ls_wR_factor_gt 0.0768
_refine_ls_wR_factor_ref 0.0813
_reflns_number_gt 1133
_reflns_number_total 1309
_reflns_threshold_expression I>2sigma(I)
_cod_data_source_file zl2532.cif
_cod_data_source_block I
_cod_original_sg_symbol_Hall ' -P 2ac 2ab'
_cod_database_code 2237586
_cod_database_fobs_code 2237586

loop_
_symmetry_equiv_pos_as_xyz
'x, y, z'
'-x+1/2, -y, z+1/2'
'x+1/2, -y+1/2, -z'
'-x, y+1/2, -z+1/2'
'-x, -y, -z'
'x-1/2, y, -z-1/2'
'-x-1/2, y-1/2, z'
'x, -y-1/2, z-1/2'

loop_
_atom_site_type_symbol
_atom_site_label
_atom_site_fract_x
_atom_site_fract_y
_atom_site_fract_z
_atom_site_U_iso_or_equiv
_atom_site_adp_type
_atom_site_calc_flag
_atom_site_refinement_flags
_atom_site_occupancy
_atom_site_symmetry_multiplicity
F F1 0.07491(11) 0.07334(11) 0.26362(9) 0.0698(3) Uani d . 1 1
F F2 0.24046(9) 0.20543(13) 0.26938(9) 0.0670(3) Uani d . 1 1
F F3 0.06121(11) 0.29936(12) 0.22550(8) 0.0661(3) Uani d . 1 1
O O3 0.16058(7) 0.35907(8) 0.46617(9) 0.0346(2) Uani d . 1 1
H H12 0.1084 0.4270 0.4731 0.052 Uiso d R 1 1
O O1 -0.10270(7) 0.12077(8) 0.45966(9) 0.0361(2) Uani d . 1 1
H H111 -0.1790 0.1327 0.4782 0.054 Uiso d R 1 1
O O2 -0.09203(7) 0.35985(8) 0.48706(9) 0.0348(2) Uani d . 1 1
C C1 -0.04410(10) 0.24515(11) 0.46318(10) 0.0256(2) Uani d . 1 1
C C2 0.09691(10) 0.23181(11) 0.43390(10) 0.0260(2) Uani d . 1 1
H H12A 0.1328 0.1499 0.4829 0.031 Uiso calc R 1 1
C C3 0.11835(13) 0.20173(15) 0.29671(12) 0.0398(3) Uani d . 1 1

loop_
_atom_site_aniso_label
_atom_site_aniso_U_11
_atom_site_aniso_U_22
_atom_site_aniso_U_33
_atom_site_aniso_U_12
_atom_site_aniso_U_13
_atom_site_aniso_U_23
F1 0.0956(8) 0.0594(6) 0.0543(6) -0.0146(5) 0.0143(5) -0.0292(5)
F2 0.0451(5) 0.1003(8) 0.0556(5) 0.0055(5) 0.0226(4) -0.0110(5)
F3 0.0827(7) 0.0809(7) 0.0348(5) 0.0224(6) 0.0003(4) 0.0123(4)
O3 0.0212(4) 0.0258(4) 0.0568(5) 0.0024(3) -0.0003(3) -0.0067(4)
O1 0.0232(4) 0.0251(4) 0.0600(6) 0.0008(3) 0.0000(4) -0.0019(4)
O2 0.0271(4) 0.0252(4) 0.0523(5) 0.0034(3) 0.0029(4) -0.0034(3)
C1 0.0227(5) 0.0257(5) 0.0285(5) 0.0020(4) -0.0023(4) 0.0008(4)
C2 0.0229(5) 0.0237(5) 0.0315(5) 0.0026(4) -0.0003(4) -0.0006(4)
C3 0.0393(7) 0.0437(7) 0.0362(6) 0.0038(5) 0.0053(5) -0.0030(5)

loop_
_atom_type_symbol
_atom_type_description
_atom_type_scat_dispersion_real
_atom_type_scat_dispersion_imag
_atom_type_scat_source
C C 0.0033 0.0016 'International Tables Vol C Tables 4.2.6.8 and 6.1.1.4'
H H 0.0000 0.0000 'International Tables Vol C Tables 4.2.6.8 and 6.1.1.4'
F F 0.0171 0.0103 'International Tables Vol C Tables 4.2.6.8 and 6.1.1.4'
O O 0.0106 0.0060 'International Tables Vol C Tables 4.2.6.8 and 6.1.1.4'

loop_
_geom_angle_atom_site_label_1
_geom_angle_atom_site_label_2
_geom_angle_atom_site_label_3
_geom_angle
C2 O3 H12 109.5
C1 O1 H111 109.5
O2 C1 O1 125.56(10)
O2 C1 C2 121.76(10)
O1 C1 C2 112.68(9)
O3 C2 C3 108.91(10)
O3 C2 C1 110.48(8)
C3 C2 C1 111.15(9)
O3 C2 H12A 108.8
C3 C2 H12A 108.8
C1 C2 H12A 108.8
F1 C3 F2 107.55(12)
F1 C3 F3 107.08(12)
F2 C3 F3 107.21(12)
F1 C3 C2 112.03(11)
F2 C3 C2 110.91(11)
F3 C3 C2 111.81(11)

loop_
_geom_bond_atom_site_label_1
_geom_bond_atom_site_label_2
_geom_bond_distance
F1 C3 1.3227(17)
F2 C3 1.3265(17)
F3 C3 1.3325(17)
O3 C2 1.4005(13)
O3 H12 0.8400
O1 C1 1.3074(13)
O1 H111 0.8399
O2 C1 1.2040(13)
C1 C2 1.5310(15)
C2 C3 1.5280(17)
C2 H12A 1.0000

loop_
_geom_hbond_atom_site_label_D
_geom_hbond_atom_site_label_H
_geom_hbond_atom_site_label_A
_geom_hbond_site_symmetry_A
_geom_hbond_distance_DH
_geom_hbond_distance_HA
_geom_hbond_distance_DA
_geom_hbond_angle_DHA
O3 H12 O2 5_566 0.84 2.03 2.7459(13) 143.4
O1 H111 O3 3_456 0.84 1.80 2.6381(13) 172.4
C2 H12A O1 5_556 1.00 2.60 3.4588(16) 144.1

loop_
_geom_torsion_atom_site_label_1
_geom_torsion_atom_site_label_2
_geom_torsion_atom_site_label_3
_geom_torsion_atom_site_label_4
_geom_torsion
O2 C1 C2 O3 13.26(15)
O1 C1 C2 O3 -166.37(9)
O2 C1 C2 C3 -107.76(12)
O1 C1 C2 C3 72.61(12)
O3 C2 C3 F1 171.65(10)
C1 C2 C3 F1 -66.42(14)
O3 C2 C3 F2 51.46(14)
C1 C2 C3 F2 173.40(11)
O3 C2 C3 F3 -68.14(13)
C1 C2 C3 F3 53.80(14)

loop_
_cod_related_entry_id
_cod_related_entry_database
_cod_related_entry_code
1 ChemSpider 214194
